data_4314934
loop_
_publ_author_name
'Graham T. Sazama'
'Theodore A. Betley'

_publ_contact_author_address
;Department of Chemistry and Chemical Biology
Harvard University
Mallinckrodt 306E
12 Oxford Street
Cambridge, MA 02139
;
_publ_contact_author_email betley@chemistry.harvard.edu
_publ_contact_author_name 'Theodore A. Betley'
_publ_contact_author_phone 617-496-9944
_publ_section_title
;
 Ligand-Centered Redox Activity: Redox Properties of 3d Transition Metal
 Ions Ligated by the Weak-Field Tris(pyrrolyl)ethane Trianion
;
_journal_name_full 'Inorganic Chemistry'
_journal_page_first 2512
_journal_page_last 2524
_journal_paper_doi 10.1021/ic100028y
_journal_volume 49
_journal_year 2010
_chemical_compound_source 'chemical synthesis'
_chemical_formula_sum 'C62 H83 Fe Li N4 O4'
_chemical_formula_weight 1011.11
_chemical_name_common '[(tpe)Fe(py)][Li(thf)2(Et2O)2]'
_chemical_properties_physical 'air-sensitive, moisture-sensitive, oxygen-sensitive, paramagnetic'
_space_group_IT_number 15
_symmetry_cell_setting monoclinic
_symmetry_Int_Tables_number 15
_symmetry_space_group_name_Hall '-C 2yc'
_symmetry_space_group_name_H-M 'C 1 2/c 1'
_atom_sites_solution_hydrogens geom
_atom_sites_solution_primary direct
_atom_sites_solution_secondary difmap
_audit_creation_method SHELXL-97
_cell_angle_alpha 90.00
_cell_angle_beta 102.561(2)
_cell_angle_gamma 90.00
_cell_formula_units_Z 8
_cell_length_a 19.4776(12)
_cell_length_b 15.5448(10)
_cell_length_c 38.314(2)
_cell_measurement_reflns_used 5033
_cell_measurement_temperature 193(2)
_cell_measurement_theta_max 21.4740
_cell_measurement_theta_min 2.5091
_cell_volume 11322.9(12)
_computing_structure_refinement 'SHELXL-97 (Sheldrick, 1997)'
_computing_structure_solution 'SHELXS-97 (Sheldrick, 1990)'
_diffrn_ambient_temperature 193(2)
_diffrn_measured_fraction_theta_full 0.999
_diffrn_measured_fraction_theta_max 0.999
_diffrn_radiation_monochromator graphite
_diffrn_radiation_probe x-ray
_diffrn_radiation_type MoK\a
_diffrn_radiation_wavelength 0.71073
_diffrn_reflns_av_R_equivalents 0.0744
_diffrn_reflns_av_sigmaI/netI 0.0896
_diffrn_reflns_limit_h_max 25
_diffrn_reflns_limit_h_min -25
_diffrn_reflns_limit_k_max 20
_diffrn_reflns_limit_k_min -17
_diffrn_reflns_limit_l_max 49
_diffrn_reflns_limit_l_min -49
_diffrn_reflns_number 49291
_diffrn_reflns_theta_full 27.48
_diffrn_reflns_theta_max 27.48
_diffrn_reflns_theta_min 1.69
_diffrn_source 'fine-focus sealed tube'
_exptl_absorpt_coefficient_mu 0.316
_exptl_absorpt_correction_T_max 0.9752
_exptl_absorpt_correction_T_min 0.9425
_exptl_crystal_colour 'translucent orange'
_exptl_crystal_density_diffrn 1.186
_exptl_crystal_density_method 'not measured'
_exptl_crystal_description prism
_exptl_crystal_F_000 4352
_exptl_crystal_recrystallization_method 'diethyl ether and tetrahydrofuran'
_exptl_crystal_size_max 0.19
_exptl_crystal_size_mid 0.14
_exptl_crystal_size_min 0.08
_refine_diff_density_max 0.400
_refine_diff_density_min -0.374
_refine_diff_density_rms 0.052
_refine_ls_extinction_method none
_refine_ls_goodness_of_fit_ref 1.012
_refine_ls_hydrogen_treatment mixed
_refine_ls_matrix_type full
_refine_ls_number_parameters 796
_refine_ls_number_reflns 12980
_refine_ls_number_restraints 559
_refine_ls_restrained_S_all 1.028
_refine_ls_R_factor_all 0.1350
_refine_ls_R_factor_gt 0.0614
_refine_ls_shift/su_max 0.000
_refine_ls_shift/su_mean 0.000
_refine_ls_structure_factor_coef Fsqd
_refine_ls_weighting_details 'calc w=1/[\s^2^(Fo^2^)+(0.0757P)^2^+3.1103P] where P=(Fo^2^+2Fc^2^)/3'
_refine_ls_weighting_scheme calc
_refine_ls_wR_factor_gt 0.1396
_refine_ls_wR_factor_ref 0.1691
_reflns_number_gt 7084
_reflns_number_total 12980
_reflns_threshold_expression >2sigma(I)
_cod_data_source_file ic100028y_si_002_1.cif
_cod_data_source_block gts002
_cod_original_cell_volume 11322.8(12)
_cod_original_sg_symbol_H-M 'C 2/c'
_cod_database_code 4314934

loop_
_symmetry_equiv_pos_as_xyz
'x, y, z'
'-x, y, -z+1/2'
'x+1/2, y+1/2, z'
'-x+1/2, y+1/2, -z+1/2'
'-x, -y, -z'
'x, -y, z-1/2'
'-x+1/2, -y+1/2, -z'
'x+1/2, -y+1/2, z-1/2'

loop_
_atom_site_label
_atom_site_type_symbol
_atom_site_fract_x
_atom_site_fract_y
_atom_site_fract_z
_atom_site_U_iso_or_equiv
_atom_site_adp_type
_atom_site_occupancy
_atom_site_symmetry_multiplicity
_atom_site_calc_flag
_atom_site_refinement_flags
_atom_site_disorder_assembly
_atom_site_disorder_group
Fe1 Fe 0.05293(2) 0.12182(3) 0.103033(10) 0.03355(13) Uani 1 1 d . . .
N1 N 0.14932(11) 0.16235(16) 0.12808(6) 0.0367(6) Uani 1 1 d . . .
N2 N 0.03387(12) 0.06110(15) 0.14594(6) 0.0373(6) Uani 1 1 d . . .
N3 N 0.00227(12) 0.23094(16) 0.11179(6) 0.0410(6) Uani 1 1 d . . .
N4 N 0.05642(12) 0.09410(17) 0.05066(6) 0.0436(6) Uani 1 1 d . . .
C1 C 0.07835(15) 0.20522(19) 0.17289(8) 0.0407(7) Uani 1 1 d . . .
C2 C 0.09167(18) 0.2470(2) 0.20983(8) 0.0555(9) Uani 1 1 d . . .
H2A H 0.0475 0.2496 0.2181 0.083 Uiso 1 1 calc R . .
H2B H 0.1099 0.3053 0.2084 0.083 Uiso 1 1 calc R . .
H2C H 0.1261 0.2128 0.2267 0.083 Uiso 1 1 calc R . .
C10 C 0.14805(15) 0.20065(19) 0.16039(7) 0.0376(7) Uani 1 1 d . . .
C11 C 0.21441(16) 0.2294(2) 0.17596(8) 0.0455(8) Uani 1 1 d . . .
H11 H 0.2280 0.2582 0.1983 0.055 Uiso 1 1 calc R . .
C12 C 0.25864(16) 0.2081(2) 0.15251(8) 0.0480(8) Uani 1 1 d . . .
H12 H 0.3075 0.2199 0.1561 0.058 Uiso 1 1 calc R . .
C13 C 0.21780(14) 0.1671(2) 0.12361(8) 0.0395(7) Uani 1 1 d . . .
C14 C 0.23616(13) 0.13120(19) 0.09074(8) 0.0378(7) Uani 1 1 d . . .
C15 C 0.22087(15) 0.17715(19) 0.05841(8) 0.0406(7) Uani 1 1 d . . .
C16 C 0.23793(15) 0.1415(2) 0.02809(8) 0.0438(8) Uani 1 1 d . . .
H16 H 0.2272 0.1728 0.0063 0.053 Uiso 1 1 calc R . .
C17 C 0.26985(16) 0.0622(2) 0.02861(8) 0.0441(8) Uani 1 1 d . . .
C18 C 0.28451(15) 0.0174(2) 0.06056(9) 0.0466(8) Uani 1 1 d . . .
H18 H 0.3062 -0.0376 0.0614 0.056 Uiso 1 1 calc R . .
C19 C 0.26825(14) 0.0509(2) 0.09158(8) 0.0420(7) Uani 1 1 d . . .
C20 C 0.04843(15) 0.1145(2) 0.17549(7) 0.0395(7) Uani 1 1 d . . .
C21 C 0.03031(17) 0.0739(2) 0.20398(8) 0.0502(8) Uani 1 1 d . . .
H21 H 0.0355 0.0963 0.2275 0.060 Uiso 1 1 calc R . .
C22 C 0.00285(17) -0.0063(2) 0.19201(9) 0.0520(9) Uani 1 1 d . . .
H22 H -0.0145 -0.0485 0.2058 0.062 Uiso 1 1 calc R . .
C23 C 0.00550(15) -0.0131(2) 0.15635(8) 0.0411(7) Uani 1 1 d . . .
C24 C -0.01307(15) -0.0882(2) 0.13223(7) 0.0387(7) Uani 1 1 d . . .
C25 C -0.08245(16) -0.1191(2) 0.12301(9) 0.0493(8) Uani 1 1 d . . .
C26 C -0.09717(17) -0.1930(2) 0.10261(9) 0.0547(9) Uani 1 1 d . . .
H26 H -0.1443 -0.2133 0.0969 0.066 Uiso 1 1 calc R . .
C27 C -0.04643(17) -0.2384(2) 0.09018(8) 0.0496(8) Uani 1 1 d . . .
C28 C 0.02170(16) -0.2060(2) 0.09889(8) 0.0460(8) Uani 1 1 d . . .
H28 H 0.0576 -0.2355 0.0904 0.055 Uiso 1 1 calc R . .
C29 C 0.03957(14) -0.1327(2) 0.11944(7) 0.0394(7) Uani 1 1 d . . .
C30 C 0.02544(15) 0.2586(2) 0.14664(8) 0.0420(7) Uani 1 1 d . . .
C31 C -0.00647(17) 0.3356(2) 0.15085(10) 0.0526(8) Uani 1 1 d . . .
H31 H 0.0001 0.3685 0.1722 0.063 Uiso 1 1 calc R . .
C32 C -0.05037(18) 0.3569(2) 0.11793(10) 0.0575(9) Uani 1 1 d . . .
H32 H -0.0788 0.4069 0.1127 0.069 Uiso 1 1 calc R . .
C33 C -0.04448(16) 0.2918(2) 0.09465(9) 0.0470(8) Uani 1 1 d . . .
C34 C -0.08333(15) 0.2788(2) 0.05718(9) 0.0482(8) Uani 1 1 d . . .
C35 C -0.12809(16) 0.2083(2) 0.04767(9) 0.0512(8) Uani 1 1 d . . .
C36 C -0.16357(17) 0.1969(2) 0.01243(10) 0.0569(9) Uani 1 1 d . . .
H36 H -0.1952 0.1499 0.0068 0.068 Uiso 1 1 calc R . .
C37 C -0.15468(17) 0.2513(3) -0.01476(10) 0.0590(10) Uani 1 1 d . . .
C38 C -0.10994(19) 0.3195(3) -0.00538(10) 0.0616(10) Uani 1 1 d . . .
H38 H -0.1026 0.3574 -0.0237 0.074 Uiso 1 1 calc R . .
C39 C -0.07449(18) 0.3360(2) 0.02987(10) 0.0578(9) Uani 1 1 d . . .
C40 C 0.03211(17) 0.1530(2) 0.02530(8) 0.0534(9) Uani 1 1 d . . .
H40 H 0.0104 0.2032 0.0320 0.064 Uiso 1 1 calc R . .
C41 C 0.03672(19) 0.1448(3) -0.00939(9) 0.0654(10) Uani 1 1 d . . .
H41 H 0.0185 0.1884 -0.0262 0.079 Uiso 1 1 calc R . .
C42 C 0.06790(19) 0.0729(3) -0.01991(10) 0.0704(11) Uani 1 1 d . . .
H42 H 0.0716 0.0662 -0.0441 0.084 Uiso 1 1 calc R . .
C43 C 0.09363(18) 0.0107(3) 0.00510(10) 0.0632(10) Uani 1 1 d . . .
H43 H 0.1155 -0.0396 -0.0014 0.076 Uiso 1 1 calc R . .
C44 C 0.08677(17) 0.0235(2) 0.04001(9) 0.0534(9) Uani 1 1 d . . .
H44 H 0.1043 -0.0195 0.0573 0.064 Uiso 1 1 calc R . .
C151 C 0.18672(17) 0.2647(2) 0.05626(9) 0.0498(8) Uani 1 1 d . . .
H15A H 0.1471 0.2630 0.0683 0.075 Uiso 1 1 calc R . .
H15B H 0.1696 0.2806 0.0311 0.075 Uiso 1 1 calc R . .
H15C H 0.2212 0.3072 0.0680 0.075 Uiso 1 1 calc R . .
C171 C 0.2879(2) 0.0258(2) -0.00481(9) 0.0630(10) Uani 1 1 d . . .
H17A H 0.2493 0.0373 -0.0254 0.094 Uiso 1 1 calc R . .
H17B H 0.2952 -0.0364 -0.0021 0.094 Uiso 1 1 calc R . .
H17C H 0.3310 0.0530 -0.0087 0.094 Uiso 1 1 calc R . .
C191 C 0.28547(17) -0.0015(2) 0.12563(9) 0.0559(9) Uani 1 1 d . . .
H19A H 0.2897 -0.0623 0.1197 0.084 Uiso 1 1 calc R . .
H19B H 0.2478 0.0053 0.1387 0.084 Uiso 1 1 calc R . .
H19C H 0.3300 0.0186 0.1405 0.084 Uiso 1 1 calc R . .
C251 C -0.14160(17) -0.0735(3) 0.13505(11) 0.0710(11) Uani 1 1 d . . .
H25A H -0.1360 -0.0804 0.1609 0.106 Uiso 1 1 calc R . .
H25B H -0.1867 -0.0982 0.1228 0.106 Uiso 1 1 calc R . .
H25C H -0.1405 -0.0121 0.1292 0.106 Uiso 1 1 calc R . .
C271 C -0.0636(2) -0.3198(3) 0.06862(10) 0.0733(11) Uani 1 1 d . . .
H27A H -0.0849 -0.3616 0.0823 0.110 Uiso 1 1 calc R . .
H27B H -0.0204 -0.3440 0.0635 0.110 Uiso 1 1 calc R . .
H27C H -0.0968 -0.3067 0.0461 0.110 Uiso 1 1 calc R . .
C291 C 0.11529(15) -0.1047(2) 0.12993(9) 0.0487(8) Uani 1 1 d . . .
H29A H 0.1451 -0.1469 0.1213 0.073 Uiso 1 1 calc R . .
H29B H 0.1294 -0.1005 0.1560 0.073 Uiso 1 1 calc R . .
H29C H 0.1206 -0.0484 0.1193 0.073 Uiso 1 1 calc R . .
C351 C -0.13970(19) 0.1431(3) 0.07506(11) 0.0727(12) Uani 1 1 d . . .
H35A H -0.1828 0.1106 0.0656 0.109 Uiso 1 1 calc R . .
H35B H -0.1442 0.1729 0.0970 0.109 Uiso 1 1 calc R . .
H35C H -0.0996 0.1035 0.0804 0.109 Uiso 1 1 calc R . .
C371 C -0.1916(2) 0.2338(3) -0.05298(10) 0.0797(12) Uani 1 1 d . . .
H37A H -0.1897 0.2853 -0.0675 0.120 Uiso 1 1 calc R . .
H37B H -0.2408 0.2186 -0.0539 0.120 Uiso 1 1 calc R . .
H37C H -0.1682 0.1860 -0.0624 0.120 Uiso 1 1 calc R . .
C391 C -0.0263(2) 0.4121(3) 0.03758(12) 0.0864(13) Uani 1 1 d . . .
H39A H -0.0150 0.4325 0.0153 0.130 Uiso 1 1 calc R . .
H39B H 0.0171 0.3953 0.0544 0.130 Uiso 1 1 calc R . .
H39C H -0.0495 0.4582 0.0481 0.130 Uiso 1 1 calc R . .
Li1 Li 0.1715(4) 0.6097(5) 0.1997(2) 0.083(2) Uani 1 1 d . . .
O1A O 0.1456(8) 0.5352(7) 0.1578(3) 0.074(3) Uani 0.67(2) 1 d PDU A 1
C1A C 0.1670(7) 0.4467(8) 0.1582(4) 0.064(3) Uani 0.67(2) 1 d PDU A 1
H1A1 H 0.1412 0.4120 0.1729 0.077 Uiso 0.67(2) 1 calc PR A 1
H1A2 H 0.2180 0.4414 0.1685 0.077 Uiso 0.67(2) 1 calc PR A 1
C2A C 0.1502(12) 0.4164(8) 0.1205(4) 0.076(3) Uani 0.67(2) 1 d PDU A 1
H2A1 H 0.1069 0.3810 0.1156 0.092 Uiso 0.67(2) 1 calc PR A 1
H2A2 H 0.1894 0.3820 0.1151 0.092 Uiso 0.67(2) 1 calc PR A 1
C3A C 0.1399(10) 0.4980(10) 0.0991(3) 0.122(5) Uani 0.67(2) 1 d PDU A 1
H3A1 H 0.1835 0.5134 0.0912 0.146 Uiso 0.67(2) 1 calc PR A 1
H3A2 H 0.1013 0.4914 0.0777 0.146 Uiso 0.67(2) 1 calc PR A 1
C4A C 0.1234(10) 0.5613(9) 0.1217(3) 0.111(4) Uani 0.67(2) 1 d PDU A 1
H4A1 H 0.0719 0.5713 0.1162 0.134 Uiso 0.67(2) 1 calc PR A 1
H4A2 H 0.1468 0.6160 0.1179 0.134 Uiso 0.67(2) 1 calc PR A 1
O1W O 0.1629(18) 0.5417(16) 0.1591(6) 0.078(6) Uani 0.33(2) 1 d PDU A 2
C1W C 0.1497(19) 0.4518(17) 0.1587(7) 0.078(6) Uani 0.33(2) 1 d PDU A 2
H1W1 H 0.1073 0.4401 0.1682 0.093 Uiso 0.33(2) 1 calc PR A 2
H1W2 H 0.1901 0.4218 0.1741 0.093 Uiso 0.33(2) 1 calc PR A 2
C2W C 0.139(3) 0.4201(16) 0.1220(8) 0.078(6) Uani 0.33(2) 1 d PDU A 2
H2W1 H 0.0892 0.4053 0.1124 0.093 Uiso 0.33(2) 1 calc PR A 2
H2W2 H 0.1685 0.3686 0.1208 0.093 Uiso 0.33(2) 1 calc PR A 2
C3W C 0.1614(12) 0.4932(17) 0.1015(6) 0.072(4) Uani 0.33(2) 1 d PDU A 2
H3W1 H 0.2082 0.4816 0.0964 0.087 Uiso 0.33(2) 1 calc PR A 2
H3W2 H 0.1271 0.5015 0.0785 0.087 Uiso 0.33(2) 1 calc PR A 2
C4W C 0.1639(17) 0.5684(13) 0.1238(6) 0.091(5) Uani 0.33(2) 1 d PDU A 2
H4W1 H 0.2073 0.6015 0.1238 0.109 Uiso 0.33(2) 1 calc PR A 2
H4W2 H 0.1230 0.6058 0.1144 0.109 Uiso 0.33(2) 1 calc PR A 2
O1B O 0.2634(5) 0.6700(6) 0.1992(3) 0.064(2) Uani 0.539(12) 1 d PDU A 1
C1B C 0.2781(6) 0.7540(7) 0.1957(3) 0.076(3) Uani 0.539(12) 1 d PDU A 1
H1B1 H 0.2808 0.7843 0.2187 0.091 Uiso 0.539(12) 1 calc PR A 1
H1B2 H 0.2407 0.7812 0.1774 0.091 Uiso 0.539(12) 1 calc PR A 1
C2B C 0.3457(7) 0.7595(8) 0.1851(4) 0.114(4) Uani 0.539(12) 1 d PDU A 1
H2B1 H 0.3398 0.7892 0.1617 0.137 Uiso 0.539(12) 1 calc PR A 1
H2B2 H 0.3799 0.7923 0.2031 0.137 Uiso 0.539(12) 1 calc PR A 1
C3B C 0.3694(7) 0.6771(10) 0.1825(6) 0.117(5) Uani 0.539(12) 1 d PDU A 1
H3B1 H 0.4181 0.6709 0.1967 0.141 Uiso 0.539(12) 1 calc PR A 1
H3B2 H 0.3690 0.6628 0.1573 0.141 Uiso 0.539(12) 1 calc PR A 1
C4B C 0.3238(5) 0.6228(6) 0.1958(3) 0.073(2) Uani 0.539(12) 1 d PDU A 1
H4B1 H 0.3478 0.5998 0.2194 0.088 Uiso 0.539(12) 1 calc PR A 1
H4B2 H 0.3099 0.5738 0.1793 0.088 Uiso 0.539(12) 1 calc PR A 1
O1X O 0.2484(7) 0.6707(11) 0.1850(4) 0.095(4) Uani 0.461(12) 1 d PDU A 2
C1X C 0.2599(9) 0.7535(12) 0.1810(5) 0.123(5) Uani 0.461(12) 1 d PDU A 2
H1X1 H 0.2744 0.7818 0.2046 0.147 Uiso 0.461(12) 1 calc PR A 2
H1X2 H 0.2167 0.7819 0.1676 0.147 Uiso 0.461(12) 1 calc PR A 2
C2X C 0.3149(9) 0.7597(11) 0.1616(5) 0.143(5) Uani 0.461(12) 1 d PDU A 2
H2X1 H 0.2952 0.7584 0.1355 0.171 Uiso 0.461(12) 1 calc PR A 2
H2X2 H 0.3419 0.8136 0.1677 0.171 Uiso 0.461(12) 1 calc PR A 2
C3X C 0.3566(9) 0.6897(11) 0.1720(7) 0.125(6) Uani 0.461(12) 1 d PDU A 2
H3X1 H 0.3851 0.6951 0.1967 0.150 Uiso 0.461(12) 1 calc PR A 2
H3X2 H 0.3872 0.6760 0.1553 0.150 Uiso 0.461(12) 1 calc PR A 2
C4X C 0.2993(8) 0.6308(9) 0.1694(6) 0.144(5) Uani 0.461(12) 1 d PDU A 2
H4X1 H 0.2791 0.6169 0.1441 0.173 Uiso 0.461(12) 1 calc PR A 2
H4X2 H 0.3157 0.5767 0.1822 0.173 Uiso 0.461(12) 1 calc PR A 2
C2C C 0.2874(7) 0.4983(10) 0.2837(4) 0.152(7) Uani 0.572(11) 1 d PDU A 1
H2C1 H 0.3245 0.5211 0.3029 0.228 Uiso 0.572(11) 1 calc PR A 1
H2C2 H 0.3087 0.4723 0.2653 0.228 Uiso 0.572(11) 1 calc PR A 1
H2C3 H 0.2604 0.4546 0.2934 0.228 Uiso 0.572(11) 1 calc PR A 1
C1C C 0.2477(9) 0.5575(8) 0.2703(3) 0.134(5) Uani 0.572(11) 1 d PDU A 1
H1C1 H 0.2775 0.6013 0.2621 0.161 Uiso 0.572(11) 1 calc PR A 1
H1C2 H 0.2298 0.5841 0.2901 0.161 Uiso 0.572(11) 1 calc PR A 1
O1C O 0.1873(6) 0.5442(12) 0.2412(4) 0.098(4) Uani 0.572(11) 1 d PDU A 1
C3C C 0.1475(7) 0.4726(8) 0.2525(4) 0.132(4) Uani 0.572(11) 1 d PDU A 1
H3C1 H 0.1538 0.4226 0.2375 0.158 Uiso 0.572(11) 1 calc PR A 1
H3C2 H 0.1717 0.4581 0.2773 0.158 Uiso 0.572(11) 1 calc PR A 1
C4C C 0.0863(8) 0.4759(13) 0.2524(6) 0.199(8) Uani 0.572(11) 1 d PDU A 1
H4C1 H 0.0710 0.4208 0.2605 0.298 Uiso 0.572(11) 1 calc PR A 1
H4C2 H 0.0597 0.4878 0.2281 0.298 Uiso 0.572(11) 1 calc PR A 1
H4C3 H 0.0778 0.5219 0.2684 0.298 Uiso 0.572(11) 1 calc PR A 1
C2Y C 0.3042(8) 0.4623(9) 0.2570(6) 0.127(6) Uani 0.428(11) 1 d PDU A 2
H2Y1 H 0.3537 0.4702 0.2689 0.191 Uiso 0.428(11) 1 calc PR A 2
H2Y2 H 0.3008 0.4503 0.2316 0.191 Uiso 0.428(11) 1 calc PR A 2
H2Y3 H 0.2846 0.4139 0.2680 0.191 Uiso 0.428(11) 1 calc PR A 2
C1Y C 0.2710(10) 0.5283(14) 0.2603(7) 0.161(7) Uani 0.428(11) 1 d PDU A 2
H1Y1 H 0.2937 0.5754 0.2495 0.193 Uiso 0.428(11) 1 calc PR A 2
H1Y2 H 0.2795 0.5405 0.2862 0.193 Uiso 0.428(11) 1 calc PR A 2
O1Y O 0.1955(8) 0.5375(18) 0.2464(6) 0.100(5) Uani 0.428(11) 1 d PDU A 2
C3Y C 0.1466(9) 0.5379(12) 0.2698(4) 0.141(6) Uani 0.428(11) 1 d PDU A 2
H3Y1 H 0.1737 0.5571 0.2934 0.169 Uiso 0.428(11) 1 calc PR A 2
H3Y2 H 0.1124 0.5842 0.2609 0.169 Uiso 0.428(11) 1 calc PR A 2
C4Y C 0.1119(11) 0.4763(19) 0.2756(5) 0.167(9) Uani 0.428(11) 1 d PDU A 2
H4Y1 H 0.0823 0.4934 0.2922 0.250 Uiso 0.428(11) 1 calc PR A 2
H4Y2 H 0.1435 0.4297 0.2863 0.250 Uiso 0.428(11) 1 calc PR A 2
H4Y3 H 0.0819 0.4563 0.2531 0.250 Uiso 0.428(11) 1 calc PR A 2
O1D O 0.0950(2) 0.6896(2) 0.20347(12) 0.1183(13) Uani 1 1 d U A .
C1D C 0.1126(5) 0.7688(5) 0.2211(2) 0.198(3) Uani 1 1 d U . .
H1D1 H 0.1602 0.7851 0.2182 0.238 Uiso 1 1 calc R A .
H1D2 H 0.0796 0.8129 0.2085 0.238 Uiso 1 1 calc R . .
C2D C 0.1123(4) 0.7734(7) 0.25598(16) 0.200(4) Uani 1 1 d U A .
H2D1 H 0.1264 0.8313 0.2649 0.300 Uiso 1 1 calc R . .
H2D2 H 0.1454 0.7312 0.2692 0.300 Uiso 1 1 calc R . .
H2D3 H 0.0649 0.7612 0.2594 0.300 Uiso 1 1 calc R . .
C3D C 0.0243(5) 0.6960(6) 0.1859(2) 0.183(3) Uani 1 1 d U . .
H3D1 H 0.0203 0.7376 0.1660 0.220 Uiso 1 1 calc R A .
H3D2 H -0.0028 0.7193 0.2029 0.220 Uiso 1 1 calc R . .
C4D C -0.0070(4) 0.6164(6) 0.1719(2) 0.182(3) Uani 1 1 d U A .
H4D1 H -0.0563 0.6262 0.1601 0.273 Uiso 1 1 calc R . .
H4D2 H -0.0047 0.5751 0.1914 0.273 Uiso 1 1 calc R . .
H4D3 H 0.0185 0.5934 0.1545 0.273 Uiso 1 1 calc R . .

loop_
_atom_site_aniso_label
_atom_site_aniso_U_11
_atom_site_aniso_U_22
_atom_site_aniso_U_33
_atom_site_aniso_U_23
_atom_site_aniso_U_13
_atom_site_aniso_U_12
Fe1 0.0341(2) 0.0369(2) 0.0316(2) 0.00142(19) 0.01147(16) 0.00097(19)
N1 0.0354(12) 0.0407(14) 0.0359(13) 0.0000(11) 0.0117(10) -0.0005(11)
N2 0.0385(13) 0.0370(14) 0.0385(14) 0.0007(12) 0.0129(11) -0.0016(11)
N3 0.0394(13) 0.0395(15) 0.0473(15) 0.0028(12) 0.0163(11) 0.0036(12)
N4 0.0424(14) 0.0457(16) 0.0429(15) -0.0012(13) 0.0095(12) 0.0016(12)
C1 0.0490(17) 0.0394(18) 0.0371(16) -0.0029(14) 0.0167(14) -0.0005(14)
C2 0.066(2) 0.054(2) 0.050(2) -0.0091(17) 0.0221(17) -0.0043(18)
C10 0.0413(16) 0.0368(17) 0.0353(16) 0.0007(13) 0.0096(13) -0.0014(14)
C11 0.0496(18) 0.0443(19) 0.0411(17) -0.0088(15) 0.0068(15) -0.0045(15)
C12 0.0380(16) 0.055(2) 0.0505(19) -0.0043(16) 0.0079(15) -0.0061(15)
C13 0.0357(15) 0.0418(18) 0.0425(17) 0.0035(14) 0.0119(13) -0.0005(14)
C14 0.0282(14) 0.0407(18) 0.0469(17) -0.0036(15) 0.0132(12) -0.0050(13)
C15 0.0373(15) 0.0385(18) 0.0499(19) -0.0005(15) 0.0183(14) -0.0048(14)
C16 0.0455(17) 0.043(2) 0.0463(18) 0.0037(14) 0.0177(14) -0.0035(15)
C17 0.0449(17) 0.0408(19) 0.052(2) -0.0061(16) 0.0236(15) -0.0068(15)
C18 0.0356(16) 0.0422(19) 0.064(2) 0.0002(17) 0.0158(15) 0.0037(14)
C19 0.0303(15) 0.049(2) 0.0494(19) 0.0040(15) 0.0150(13) -0.0003(14)
C20 0.0414(16) 0.0456(19) 0.0351(16) 0.0038(15) 0.0162(13) 0.0010(15)
C21 0.066(2) 0.052(2) 0.0379(18) 0.0003(16) 0.0244(16) -0.0017(18)
C22 0.062(2) 0.049(2) 0.053(2) 0.0051(17) 0.0293(17) -0.0089(17)
C23 0.0427(17) 0.0427(19) 0.0417(17) 0.0062(15) 0.0173(14) 0.0009(14)
C24 0.0400(16) 0.0383(17) 0.0395(16) 0.0081(14) 0.0122(13) -0.0007(14)
C25 0.0423(17) 0.047(2) 0.061(2) 0.0073(17) 0.0153(15) -0.0049(16)
C26 0.0406(18) 0.056(2) 0.067(2) 0.0051(19) 0.0100(16) -0.0116(17)
C27 0.056(2) 0.046(2) 0.0455(19) 0.0025(16) 0.0083(15) -0.0072(17)
C28 0.0481(18) 0.050(2) 0.0414(18) 0.0012(15) 0.0119(14) 0.0033(16)
C29 0.0383(15) 0.0439(19) 0.0358(16) 0.0076(14) 0.0077(12) 0.0012(14)
C30 0.0425(16) 0.0427(19) 0.0459(18) -0.0024(15) 0.0210(14) -0.0005(14)
C31 0.0533(19) 0.045(2) 0.065(2) -0.0086(18) 0.0242(17) 0.0043(17)
C32 0.052(2) 0.046(2) 0.079(3) 0.0013(19) 0.0248(19) 0.0182(17)
C33 0.0403(17) 0.045(2) 0.058(2) 0.0052(17) 0.0157(15) 0.0069(15)
C34 0.0379(16) 0.044(2) 0.065(2) 0.0100(17) 0.0178(15) 0.0166(15)
C35 0.0401(17) 0.050(2) 0.065(2) 0.0077(18) 0.0141(16) 0.0067(16)
C36 0.0403(18) 0.059(2) 0.072(2) 0.000(2) 0.0119(17) 0.0091(16)
C37 0.0443(19) 0.071(3) 0.064(2) 0.003(2) 0.0170(17) 0.0210(19)
C38 0.060(2) 0.063(3) 0.065(2) 0.017(2) 0.0218(19) 0.021(2)
C39 0.057(2) 0.048(2) 0.070(3) 0.0146(19) 0.0171(19) 0.0144(18)
C40 0.057(2) 0.064(2) 0.0409(19) 0.0057(17) 0.0148(16) 0.0137(18)
C41 0.068(2) 0.085(3) 0.045(2) 0.009(2) 0.0146(18) 0.007(2)
C42 0.060(2) 0.105(3) 0.050(2) -0.015(2) 0.0185(19) -0.012(2)
C43 0.054(2) 0.072(3) 0.068(2) -0.027(2) 0.0242(19) -0.002(2)
C44 0.0505(19) 0.049(2) 0.061(2) -0.0021(18) 0.0127(17) 0.0062(17)
C151 0.061(2) 0.0403(19) 0.053(2) 0.0042(16) 0.0233(16) 0.0049(16)
C171 0.075(2) 0.058(2) 0.063(2) -0.0091(19) 0.0313(19) 0.002(2)
C191 0.052(2) 0.058(2) 0.059(2) 0.0078(18) 0.0140(16) 0.0134(17)
C251 0.0423(19) 0.066(3) 0.109(3) -0.005(2) 0.026(2) -0.0036(19)
C271 0.076(3) 0.068(3) 0.074(3) -0.017(2) 0.012(2) -0.016(2)
C291 0.0374(16) 0.054(2) 0.055(2) -0.0041(16) 0.0114(14) 0.0018(15)
C351 0.058(2) 0.075(3) 0.081(3) 0.018(2) 0.008(2) -0.012(2)
C371 0.067(2) 0.108(4) 0.064(3) -0.002(2) 0.013(2) 0.028(2)
C391 0.098(3) 0.067(3) 0.091(3) 0.025(2) 0.013(3) -0.009(3)
Li1 0.089(5) 0.061(4) 0.110(6) -0.014(4) 0.045(4) -0.004(4)
O1A 0.096(7) 0.048(5) 0.077(4) -0.005(3) 0.016(3) 0.019(5)
C1A 0.061(5) 0.052(5) 0.082(5) -0.001(4) 0.022(4) 0.009(4)
C2A 0.076(7) 0.075(5) 0.085(6) -0.026(5) 0.034(5) -0.007(5)
C3A 0.166(12) 0.113(8) 0.079(5) -0.006(5) 0.013(7) -0.056(8)
C4A 0.137(9) 0.094(6) 0.106(6) 0.042(5) 0.031(8) 0.051(7)
O1W 0.111(14) 0.054(8) 0.074(7) 0.001(6) 0.029(8) -0.025(8)
C1W 0.102(15) 0.064(11) 0.071(8) -0.008(8) 0.026(10) -0.030(11)
C2W 0.096(15) 0.073(9) 0.072(10) -0.007(8) 0.036(10) -0.021(11)
C3W 0.062(8) 0.085(10) 0.082(8) 0.021(7) 0.042(8) 0.014(8)
C4W 0.125(14) 0.069(7) 0.084(9) 0.019(6) 0.031(11) -0.004(11)
O1B 0.078(5) 0.044(4) 0.081(5) -0.002(4) 0.042(4) 0.003(3)
C1B 0.075(6) 0.055(5) 0.099(8) 0.019(5) 0.019(5) 0.014(4)
C2B 0.117(9) 0.109(6) 0.139(10) 0.022(8) 0.079(8) -0.021(7)
C3B 0.051(5) 0.168(9) 0.132(11) 0.012(8) 0.017(5) 0.023(6)
C4B 0.080(5) 0.071(5) 0.062(5) -0.012(4) 0.000(4) 0.022(4)
O1X 0.062(5) 0.097(6) 0.135(11) -0.063(7) 0.044(6) -0.017(5)
C1X 0.109(10) 0.112(7) 0.152(13) 0.067(9) 0.039(9) 0.064(7)
C2X 0.145(12) 0.160(9) 0.134(11) 0.088(10) 0.056(9) 0.011(9)
C3X 0.082(9) 0.166(12) 0.149(14) -0.010(10) 0.072(10) 0.005(7)
C4X 0.113(9) 0.128(7) 0.219(14) -0.082(10) 0.095(10) -0.019(7)
C2C 0.125(10) 0.140(13) 0.156(13) 0.057(10) -0.045(9) -0.038(8)
C1C 0.213(12) 0.079(7) 0.082(7) -0.013(6) -0.028(8) -0.039(7)
O1C 0.117(6) 0.067(6) 0.101(7) -0.004(5) 0.004(5) 0.031(5)
C3C 0.165(9) 0.102(8) 0.148(10) -0.016(7) 0.076(8) -0.033(8)
C4C 0.153(12) 0.154(13) 0.29(2) -0.076(16) 0.050(15) -0.032(11)
C2Y 0.134(11) 0.067(8) 0.169(16) -0.006(9) 0.008(12) 0.003(7)
C1Y 0.136(9) 0.144(14) 0.196(17) -0.020(13) 0.023(11) 0.056(11)
O1Y 0.117(8) 0.099(11) 0.084(9) 0.012(7) 0.024(7) -0.007(8)
C3Y 0.172(11) 0.153(13) 0.118(10) -0.021(10) 0.075(9) -0.031(10)
C4Y 0.139(16) 0.24(2) 0.118(14) -0.032(15) 0.026(11) -0.091(14)
O1D 0.136(3) 0.078(2) 0.171(4) 0.014(2) 0.100(3) 0.025(2)
C1D 0.290(9) 0.131(6) 0.211(7) -0.018(6) 0.139(7) 0.041(6)
C2D 0.137(5) 0.384(13) 0.075(4) 0.034(5) 0.013(4) 0.011(7)
C3D 0.201(8) 0.198(8) 0.155(7) 0.037(6) 0.047(6) 0.113(6)
C4D 0.151(6) 0.238(10) 0.153(7) 0.048(7) 0.026(5) 0.036(6)

loop_
_atom_type_symbol
_atom_type_description
_atom_type_scat_dispersion_real
_atom_type_scat_dispersion_imag
_atom_type_scat_source
C C 0.0033 0.0016 'International Tables Vol C Tables 4.2.6.8 and 6.1.1.4'
H H 0.0000 0.0000 'International Tables Vol C Tables 4.2.6.8 and 6.1.1.4'
N N 0.0061 0.0033 'International Tables Vol C Tables 4.2.6.8 and 6.1.1.4'
Fe Fe 0.3463 0.8444 'International Tables Vol C Tables 4.2.6.8 and 6.1.1.4'
Li Li -0.0003 0.0001 'International Tables Vol C Tables 4.2.6.8 and 6.1.1.4'
O O 0.0106 0.0060 'International Tables Vol C Tables 4.2.6.8 and 6.1.1.4'

loop_
_geom_angle_atom_site_label_1
_geom_angle_atom_site_label_2
_geom_angle_atom_site_label_3
_geom_angle
_geom_angle_site_symmetry_1
_geom_angle_site_symmetry_3
_geom_angle_publ_flag
N2 Fe1 N1 94.38(9) . . ?
N2 Fe1 N3 94.29(9) . . ?
N1 Fe1 N3 95.52(10) . . ?
N2 Fe1 N4 138.66(10) . . ?
N1 Fe1 N4 107.67(9) . . ?
N3 Fe1 N4 117.06(10) . . ?
C10 N1 C13 107.1(2) . . ?
C10 N1 Fe1 111.47(17) . . ?
C13 N1 Fe1 141.39(19) . . ?
C23 N2 C20 106.8(2) . . ?
C23 N2 Fe1 142.4(2) . . ?
C20 N2 Fe1 110.39(18) . . ?
C33 N3 C30 106.9(2) . . ?
C33 N3 Fe1 142.3(2) . . ?
C30 N3 Fe1 110.61(19) . . ?
C40 N4 C44 116.3(3) . . ?
C40 N4 Fe1 118.6(2) . . ?
C44 N4 Fe1 124.8(2) . . ?
C30 C1 C2 109.6(2) . . ?
C30 C1 C10 109.7(2) . . ?
C2 C1 C10 109.0(2) . . ?
C30 C1 C20 109.4(2) . . ?
C2 C1 C20 108.7(2) . . ?
C10 C1 C20 110.5(2) . . ?
C1 C2 H2A 109.5 . . ?
C1 C2 H2B 109.5 . . ?
H2A C2 H2B 109.5 . . ?
C1 C2 H2C 109.5 . . ?
H2A C2 H2C 109.5 . . ?
H2B C2 H2C 109.5 . . ?
C11 C10 N1 109.3(2) . . ?
C11 C10 C1 131.3(3) . . ?
N1 C10 C1 119.3(2) . . ?
C10 C11 C12 107.1(3) . . ?
C10 C11 H11 126.5 . . ?
C12 C11 H11 126.5 . . ?
C13 C12 C11 107.2(3) . . ?
C13 C12 H12 126.4 . . ?
C11 C12 H12 126.4 . . ?
C12 C13 N1 109.3(3) . . ?
C12 C13 C14 130.7(3) . . ?
N1 C13 C14 120.0(2) . . ?
C19 C14 C15 118.9(3) . . ?
C19 C14 C13 120.3(3) . . ?
C15 C14 C13 120.7(3) . . ?
C16 C15 C14 119.4(3) . . ?
C16 C15 C151 119.8(3) . . ?
C14 C15 C151 120.9(3) . . ?
C17 C16 C15 122.2(3) . . ?
C17 C16 H16 118.9 . . ?
C15 C16 H16 118.9 . . ?
C16 C17 C18 117.9(3) . . ?
C16 C17 C171 120.7(3) . . ?
C18 C17 C171 121.4(3) . . ?
C17 C18 C19 121.6(3) . . ?
C17 C18 H18 119.2 . . ?
C19 C18 H18 119.2 . . ?
C14 C19 C18 119.9(3) . . ?
C14 C19 C191 121.1(3) . . ?
C18 C19 C191 119.0(3) . . ?
C21 C20 N2 109.5(3) . . ?
C21 C20 C1 129.8(3) . . ?
N2 C20 C1 120.7(2) . . ?
C20 C21 C22 107.2(3) . . ?
C20 C21 H21 126.4 . . ?
C22 C21 H21 126.4 . . ?
C23 C22 C21 107.4(3) . . ?
C23 C22 H22 126.3 . . ?
C21 C22 H22 126.3 . . ?
N2 C23 C22 109.1(3) . . ?
N2 C23 C24 122.6(2) . . ?
C22 C23 C24 128.2(3) . . ?
C25 C24 C29 118.5(3) . . ?
C25 C24 C23 121.1(3) . . ?
C29 C24 C23 120.3(3) . . ?
C26 C25 C24 119.7(3) . . ?
C26 C25 C251 119.0(3) . . ?
C24 C25 C251 121.3(3) . . ?
C27 C26 C25 122.9(3) . . ?
C27 C26 H26 118.5 . . ?
C25 C26 H26 118.5 . . ?
C26 C27 C28 116.7(3) . . ?
C26 C27 C271 121.8(3) . . ?
C28 C27 C271 121.4(3) . . ?
C29 C28 C27 122.9(3) . . ?
C29 C28 H28 118.6 . . ?
C27 C28 H28 118.6 . . ?
C28 C29 C24 119.3(3) . . ?
C28 C29 C291 120.0(3) . . ?
C24 C29 C291 120.6(3) . . ?
C31 C30 N3 108.9(3) . . ?
C31 C30 C1 131.0(3) . . ?
N3 C30 C1 120.1(3) . . ?
C30 C31 C32 107.6(3) . . ?
C30 C31 H31 126.2 . . ?
C32 C31 H31 126.2 . . ?
C33 C32 C31 106.9(3) . . ?
C33 C32 H32 126.6 . . ?
C31 C32 H32 126.6 . . ?
C32 C33 N3 109.7(3) . . ?
C32 C33 C34 129.2(3) . . ?
N3 C33 C34 120.9(3) . . ?
C35 C34 C39 118.0(3) . . ?
C35 C34 C33 121.1(3) . . ?
C39 C34 C33 120.9(3) . . ?
C36 C35 C34 120.2(3) . . ?
C36 C35 C351 118.2(3) . . ?
C34 C35 C351 121.6(3) . . ?
C37 C36 C35 122.6(4) . . ?
C37 C36 H36 118.7 . . ?
C35 C36 H36 118.7 . . ?
C38 C37 C36 116.9(3) . . ?
C38 C37 C371 122.4(4) . . ?
C36 C37 C371 120.7(4) . . ?
C37 C38 C39 123.1(4) . . ?
C37 C38 H38 118.4 . . ?
C39 C38 H38 118.4 . . ?
C38 C39 C34 119.1(3) . . ?
C38 C39 C391 119.4(3) . . ?
C34 C39 C391 121.5(3) . . ?
N4 C40 C41 123.8(3) . . ?
N4 C40 H40 118.1 . . ?
C41 C40 H40 118.1 . . ?
C40 C41 C42 119.4(4) . . ?
C40 C41 H41 120.3 . . ?
C42 C41 H41 120.3 . . ?
C41 C42 C43 119.0(3) . . ?
C41 C42 H42 120.5 . . ?
C43 C42 H42 120.5 . . ?
C42 C43 C44 118.3(3) . . ?
C42 C43 H43 120.8 . . ?
C44 C43 H43 120.8 . . ?
N4 C44 C43 123.2(3) . . ?
N4 C44 H44 118.4 . . ?
C43 C44 H44 118.4 . . ?
C15 C151 H15A 109.5 . . ?
C15 C151 H15B 109.5 . . ?
H15A C151 H15B 109.5 . . ?
C15 C151 H15C 109.5 . . ?
H15A C151 H15C 109.5 . . ?
H15B C151 H15C 109.5 . . ?
C17 C171 H17A 109.5 . . ?
C17 C171 H17B 109.5 . . ?
H17A C171 H17B 109.5 . . ?
C17 C171 H17C 109.5 . . ?
H17A C171 H17C 109.5 . . ?
H17B C171 H17C 109.5 . . ?
C19 C191 H19A 109.5 . . ?
C19 C191 H19B 109.5 . . ?
H19A C191 H19B 109.5 . . ?
C19 C191 H19C 109.5 . . ?
H19A C191 H19C 109.5 . . ?
H19B C191 H19C 109.5 . . ?
C25 C251 H25A 109.5 . . ?
C25 C251 H25B 109.5 . . ?
H25A C251 H25B 109.5 . . ?
C25 C251 H25C 109.5 . . ?
H25A C251 H25C 109.5 . . ?
H25B C251 H25C 109.5 . . ?
C27 C271 H27A 109.5 . . ?
C27 C271 H27B 109.5 . . ?
H27A C271 H27B 109.5 . . ?
C27 C271 H27C 109.5 . . ?
H27A C271 H27C 109.5 . . ?
H27B C271 H27C 109.5 . . ?
C29 C291 H29A 109.5 . . ?
C29 C291 H29B 109.5 . . ?
H29A C291 H29B 109.5 . . ?
C29 C291 H29C 109.5 . . ?
H29A C291 H29C 109.5 . . ?
H29B C291 H29C 109.5 . . ?
C35 C351 H35A 109.5 . . ?
C35 C351 H35B 109.5 . . ?
H35A C351 H35B 109.5 . . ?
C35 C351 H35C 109.5 . . ?
H35A C351 H35C 109.5 . . ?
H35B C351 H35C 109.5 . . ?
C37 C371 H37A 109.5 . . ?
C37 C371 H37B 109.5 . . ?
H37A C371 H37B 109.5 . . ?
C37 C371 H37C 109.5 . . ?
H37A C371 H37C 109.5 . . ?
H37B C371 H37C 109.5 . . ?
C39 C391 H39A 109.5 . . ?
C39 C391 H39B 109.5 . . ?
H39A C391 H39B 109.5 . . ?
C39 C391 H39C 109.5 . . ?
H39A C391 H39C 109.5 . . ?
H39B C391 H39C 109.5 . . ?
O1C Li1 O1W 111.9(10) . . ?
O1C Li1 O1A 110.1(8) . . ?
O1W Li1 O1A 9.9(13) . . ?
O1C Li1 O1X 121.2(8) . . ?
O1W Li1 O1X 88.3(10) . . ?
O1A Li1 O1X 97.3(7) . . ?
O1C Li1 O1D 105.7(6) . . ?
O1W Li1 O1D 119.2(11) . . ?
O1A Li1 O1D 111.7(6) . . ?
O1X Li1 O1D 110.8(6) . . ?
O1C Li1 O1B 106.3(6) . . ?
O1W Li1 O1B 100.0(10) . . ?
O1A Li1 O1B 109.6(6) . . ?
O1X Li1 O1B 16.0(6) . . ?
O1D Li1 O1B 113.2(4) . . ?
O1C Li1 O1Y 3.4(7) . . ?
O1W Li1 O1Y 112.1(12) . . ?
O1A Li1 O1Y 110.9(10) . . ?
O1X Li1 O1Y 117.8(8) . . ?
O1D Li1 O1Y 108.1(7) . . ?
O1B Li1 O1Y 103.0(6) . . ?
C4A O1A C1A 108.3(7) . . ?
C4A O1A Li1 127.0(8) . . ?
C1A O1A Li1 122.4(9) . . ?
O1A C1A C2A 106.9(8) . . ?
O1A C1A H1A1 110.3 . . ?
C2A C1A H1A1 110.3 . . ?
O1A C1A H1A2 110.3 . . ?
C2A C1A H1A2 110.3 . . ?
H1A1 C1A H1A2 108.6 . . ?
C1A C2A C3A 103.8(7) . . ?
C1A C2A H2A1 111.0 . . ?
C3A C2A H2A1 111.0 . . ?
C1A C2A H2A2 111.0 . . ?
C3A C2A H2A2 111.0 . . ?
H2A1 C2A H2A2 109.0 . . ?
C4A C3A C2A 106.1(8) . . ?
C4A C3A H3A1 110.5 . . ?
C2A C3A H3A1 110.5 . . ?
C4A C3A H3A2 110.5 . . ?
C2A C3A H3A2 110.5 . . ?
H3A1 C3A H3A2 108.7 . . ?
C3A C4A O1A 110.0(8) . . ?
C3A C4A H4A1 109.7 . . ?
O1A C4A H4A1 109.7 . . ?
C3A C4A H4A2 109.7 . . ?
O1A C4A H4A2 109.7 . . ?
H4A1 C4A H4A2 108.2 . . ?
C4W O1W C1W 108.4(13) . . ?
C4W O1W Li1 128.0(17) . . ?
C1W O1W Li1 123.5(16) . . ?
O1W C1W C2W 109.2(13) . . ?
O1W C1W H1W1 109.8 . . ?
C2W C1W H1W1 109.8 . . ?
O1W C1W H1W2 109.8 . . ?
C2W C1W H1W2 109.8 . . ?
H1W1 C1W H1W2 108.3 . . ?
C1W C2W C3W 104.7(13) . . ?
C1W C2W H2W1 110.8 . . ?
C3W C2W H2W1 110.8 . . ?
C1W C2W H2W2 110.8 . . ?
C3W C2W H2W2 110.8 . . ?
H2W1 C2W H2W2 108.9 . . ?
C4W C3W C2W 106.4(12) . . ?
C4W C3W H3W1 110.4 . . ?
C2W C3W H3W1 110.4 . . ?
C4W C3W H3W2 110.4 . . ?
C2W C3W H3W2 110.4 . . ?
H3W1 C3W H3W2 108.6 . . ?
O1W C4W C3W 108.8(12) . . ?
O1W C4W H4W1 109.9 . . ?
C3W C4W H4W1 109.9 . . ?
O1W C4W H4W2 109.9 . . ?
C3W C4W H4W2 109.9 . . ?
H4W1 C4W H4W2 108.3 . . ?
C1B O1B C4B 107.1(8) . . ?
C1B O1B Li1 131.0(8) . . ?
C4B O1B Li1 121.0(7) . . ?
O1B C1B C2B 107.9(8) . . ?
O1B C1B H1B1 110.1 . . ?
C2B C1B H1B1 110.1 . . ?
O1B C1B H1B2 110.1 . . ?
C2B C1B H1B2 110.1 . . ?
H1B1 C1B H1B2 108.4 . . ?
C3B C2B C1B 107.6(8) . . ?
C3B C2B H2B1 110.2 . . ?
C1B C2B H2B1 110.2 . . ?
C3B C2B H2B2 110.2 . . ?
C1B C2B H2B2 110.2 . . ?
H2B1 C2B H2B2 108.5 . . ?
C2B C3B C4B 106.7(9) . . ?
C2B C3B H3B1 110.4 . . ?
C4B C3B H3B1 110.4 . . ?
C2B C3B H3B2 110.4 . . ?
C4B C3B H3B2 110.4 . . ?
H3B1 C3B H3B2 108.6 . . ?
C3B C4B O1B 109.1(8) . . ?
C3B C4B H4B1 109.9 . . ?
O1B C4B H4B1 109.9 . . ?
C3B C4B H4B2 109.9 . . ?
O1B C4B H4B2 109.9 . . ?
H4B1 C4B H4B2 108.3 . . ?
C1X O1X C4X 103.2(11) . . ?
C1X O1X Li1 131.7(11) . . ?
C4X O1X Li1 124.2(11) . . ?
O1X C1X C2X 106.8(12) . . ?
O1X C1X H1X1 110.4 . . ?
C2X C1X H1X1 110.4 . . ?
O1X C1X H1X2 110.4 . . ?
C2X C1X H1X2 110.4 . . ?
H1X1 C1X H1X2 108.6 . . ?
C3X C2X C1X 105.1(11) . . ?
C3X C2X H2X1 110.7 . . ?
C1X C2X H2X1 110.7 . . ?
C3X C2X H2X2 110.7 . . ?
C1X C2X H2X2 110.7 . . ?
H2X1 C2X H2X2 108.8 . . ?
C2X C3X C4X 94.8(12) . . ?
C2X C3X H3X1 112.8 . . ?
C4X C3X H3X1 112.8 . . ?
C2X C3X H3X2 112.8 . . ?
C4X C3X H3X2 112.8 . . ?
H3X1 C3X H3X2 110.2 . . ?
O1X C4X C3X 107.4(10) . . ?
O1X C4X H4X1 110.2 . . ?
C3X C4X H4X1 110.2 . . ?
O1X C4X H4X2 110.2 . . ?
C3X C4X H4X2 110.2 . . ?
H4X1 C4X H4X2 108.5 . . ?
C1C C2C H2C1 109.5 . . ?
C1C C2C H2C2 109.5 . . ?
H2C1 C2C H2C2 109.5 . . ?
C1C C2C H2C3 109.5 . . ?
H2C1 C2C H2C3 109.5 . . ?
H2C2 C2C H2C3 109.5 . . ?
C2C C1C O1C 122.7(12) . . ?
C2C C1C H1C1 106.7 . . ?
O1C C1C H1C1 106.7 . . ?
C2C C1C H1C2 106.7 . . ?
O1C C1C H1C2 106.7 . . ?
H1C1 C1C H1C2 106.6 . . ?
C1C O1C C3C 105.9(11) . . ?
C1C O1C Li1 122.4(10) . . ?
C3C O1C Li1 131.7(11) . . ?
C4C C3C O1C 123.7(17) . . ?
C4C C3C H3C1 106.4 . . ?
O1C C3C H3C1 106.4 . . ?
C4C C3C H3C2 106.4 . . ?
O1C C3C H3C2 106.4 . . ?
H3C1 C3C H3C2 106.5 . . ?
C3C C4C H4C1 109.5 . . ?
C3C C4C H4C2 109.5 . . ?
H4C1 C4C H4C2 109.5 . . ?
C3C C4C H4C3 109.5 . . ?
H4C1 C4C H4C3 109.5 . . ?
H4C2 C4C H4C3 109.5 . . ?
C1Y C2Y H2Y1 109.5 . . ?
C1Y C2Y H2Y2 109.5 . . ?
H2Y1 C2Y H2Y2 109.5 . . ?
C1Y C2Y H2Y3 109.5 . . ?
H2Y1 C2Y H2Y3 109.5 . . ?
H2Y2 C2Y H2Y3 109.5 . . ?
C2Y C1Y O1Y 124(2) . . ?
C2Y C1Y H1Y1 106.4 . . ?
O1Y C1Y H1Y1 106.4 . . ?
C2Y C1Y H1Y2 106.4 . . ?
O1Y C1Y H1Y2 106.4 . . ?
H1Y1 C1Y H1Y2 106.5 . . ?
C3Y O1Y C1Y 121.7(17) . . ?
C3Y O1Y Li1 118.5(14) . . ?
C1Y O1Y Li1 112.7(13) . . ?
C4Y C3Y O1Y 125(2) . . ?
C4Y C3Y H3Y1 106.0 . . ?
O1Y C3Y H3Y1 106.0 . . ?
C4Y C3Y H3Y2 106.0 . . ?
O1Y C3Y H3Y2 106.0 . . ?
H3Y1 C3Y H3Y2 106.3 . . ?
C3Y C4Y H4Y1 109.5 . . ?
C3Y C4Y H4Y2 109.5 . . ?
H4Y1 C4Y H4Y2 109.5 . . ?
C3Y C4Y H4Y3 109.5 . . ?
H4Y1 C4Y H4Y3 109.5 . . ?
H4Y2 C4Y H4Y3 109.5 . . ?
C3D O1D C1D 106.2(6) . . ?
C3D O1D Li1 133.8(5) . . ?
C1D O1D Li1 118.4(5) . . ?
C2D C1D O1D 118.1(8) . . ?
C2D C1D H1D1 107.8 . . ?
O1D C1D H1D1 107.8 . . ?
C2D C1D H1D2 107.8 . . ?
O1D C1D H1D2 107.8 . . ?
H1D1 C1D H1D2 107.1 . . ?
C1D C2D H2D1 109.5 . . ?
C1D C2D H2D2 109.5 . . ?
H2D1 C2D H2D2 109.5 . . ?
C1D C2D H2D3 109.5 . . ?
H2D1 C2D H2D3 109.5 . . ?
H2D2 C2D H2D3 109.5 . . ?
O1D C3D C4D 114.4(7) . . ?
O1D C3D H3D1 108.7 . . ?
C4D C3D H3D1 108.7 . . ?
O1D C3D H3D2 108.7 . . ?
C4D C3D H3D2 108.7 . . ?
H3D1 C3D H3D2 107.6 . . ?
C3D C4D H4D1 109.5 . . ?
C3D C4D H4D2 109.5 . . ?
H4D1 C4D H4D2 109.5 . . ?
C3D C4D H4D3 109.5 . . ?
H4D1 C4D H4D3 109.5 . . ?
H4D2 C4D H4D3 109.5 . . ?

loop_
_geom_bond_atom_site_label_1
_geom_bond_atom_site_label_2
_geom_bond_distance
_geom_bond_site_symmetry_2
_geom_bond_publ_flag
Fe1 N2 1.999(2) . ?
Fe1 N1 2.015(2) . ?
Fe1 N3 2.027(2) . ?
Fe1 N4 2.068(2) . ?
N1 C10 1.378(3) . ?
N1 C13 1.383(3) . ?
N2 C23 1.374(4) . ?
N2 C20 1.382(4) . ?
N3 C33 1.376(4) . ?
N3 C30 1.382(4) . ?
N4 C40 1.344(4) . ?
N4 C44 1.351(4) . ?
C1 C30 1.520(4) . ?
C1 C2 1.527(4) . ?
C1 C10 1.537(4) . ?
C1 C20 1.538(4) . ?
C2 H2A 0.9800 . ?
C2 H2B 0.9800 . ?
C2 H2C 0.9800 . ?
C10 C11 1.375(4) . ?
C11 C12 1.413(4) . ?
C11 H11 0.9500 . ?
C12 C13 1.371(4) . ?
C12 H12 0.9500 . ?
C13 C14 1.490(4) . ?
C14 C19 1.393(4) . ?
C14 C15 1.405(4) . ?
C15 C16 1.391(4) . ?
C15 C151 1.509(4) . ?
C16 C17 1.379(4) . ?
C16 H16 0.9500 . ?
C17 C18 1.383(4) . ?
C17 C171 1.510(4) . ?
C18 C19 1.396(4) . ?
C18 H18 0.9500 . ?
C19 C191 1.513(4) . ?
C20 C21 1.372(4) . ?
C21 C22 1.394(4) . ?
C21 H21 0.9500 . ?
C22 C23 1.383(4) . ?
C22 H22 0.9500 . ?
C23 C24 1.485(4) . ?
C24 C25 1.405(4) . ?
C24 C29 1.410(4) . ?
C25 C26 1.383(5) . ?
C25 C251 1.508(4) . ?
C26 C27 1.381(5) . ?
C26 H26 0.9500 . ?
C27 C28 1.390(4) . ?
C27 C271 1.509(5) . ?
C28 C29 1.386(4) . ?
C28 H28 0.9500 . ?
C29 C291 1.506(4) . ?
C30 C31 1.375(4) . ?
C31 C32 1.401(5) . ?
C31 H31 0.9500 . ?
C32 C33 1.371(4) . ?
C32 H32 0.9500 . ?
C33 C34 1.484(4) . ?
C34 C35 1.399(5) . ?
C34 C39 1.411(5) . ?
C35 C36 1.388(5) . ?
C35 C351 1.511(5) . ?
C36 C37 1.381(5) . ?
C36 H36 0.9500 . ?
C37 C38 1.370(5) . ?
C37 C371 1.509(5) . ?
C38 C39 1.400(5) . ?
C38 H38 0.9500 . ?
C39 C391 1.500(5) . ?
C40 C41 1.358(5) . ?
C40 H40 0.9500 . ?
C41 C42 1.373(5) . ?
C41 H41 0.9500 . ?
C42 C43 1.376(5) . ?
C42 H42 0.9500 . ?
C43 C44 1.387(5) . ?
C43 H43 0.9500 . ?
C44 H44 0.9500 . ?
C151 H15A 0.9800 . ?
C151 H15B 0.9800 . ?
C151 H15C 0.9800 . ?
C171 H17A 0.9800 . ?
C171 H17B 0.9800 . ?
C171 H17C 0.9800 . ?
C191 H19A 0.9800 . ?
C191 H19B 0.9800 . ?
C191 H19C 0.9800 . ?
C251 H25A 0.9800 . ?
C251 H25B 0.9800 . ?
C251 H25C 0.9800 . ?
C271 H27A 0.9800 . ?
C271 H27B 0.9800 . ?
C271 H27C 0.9800 . ?
C291 H29A 0.9800 . ?
C291 H29B 0.9800 . ?
C291 H29C 0.9800 . ?
C351 H35A 0.9800 . ?
C351 H35B 0.9800 . ?
C351 H35C 0.9800 . ?
C371 H37A 0.9800 . ?
C371 H37B 0.9800 . ?
C371 H37C 0.9800 . ?
C391 H39A 0.9800 . ?
C391 H39B 0.9800 . ?
C391 H39C 0.9800 . ?
Li1 O1C 1.857(16) . ?
Li1 O1W 1.86(2) . ?
Li1 O1A 1.956(14) . ?
Li1 O1X 1.957(15) . ?
Li1 O1D 1.969(8) . ?
Li1 O1B 2.025(12) . ?
Li1 O1Y 2.077(19) . ?
O1A C4A 1.414(9) . ?
O1A C1A 1.437(9) . ?
C1A C2A 1.487(9) . ?
C1A H1A1 0.9900 . ?
C1A H1A2 0.9900 . ?
C2A C3A 1.501(12) . ?
C2A H2A1 0.9900 . ?
C2A H2A2 0.9900 . ?
C3A C4A 1.395(10) . ?
C3A H3A1 0.9900 . ?
C3A H3A2 0.9900 . ?
C4A H4A1 0.9900 . ?
C4A H4A2 0.9900 . ?
O1W C4W 1.421(13) . ?
O1W C1W 1.421(14) . ?
C1W C2W 1.464(14) . ?
C1W H1W1 0.9900 . ?
C1W H1W2 0.9900 . ?
C2W C3W 1.495(16) . ?
C2W H2W1 0.9900 . ?
C2W H2W2 0.9900 . ?
C3W C4W 1.441(13) . ?
C3W H3W1 0.9900 . ?
C3W H3W2 0.9900 . ?
C4W H4W1 0.9900 . ?
C4W H4W2 0.9900 . ?
O1B C1B 1.349(9) . ?
O1B C4B 1.416(9) . ?
C1B C2B 1.464(10) . ?
C1B H1B1 0.9900 . ?
C1B H1B2 0.9900 . ?
C2B C3B 1.372(13) . ?
C2B H2B1 0.9900 . ?
C2B H2B2 0.9900 . ?
C3B C4B 1.399(12) . ?
C3B H3B1 0.9900 . ?
C3B H3B2 0.9900 . ?
C4B H4B1 0.9900 . ?
C4B H4B2 0.9900 . ?
O1X C1X 1.321(12) . ?
O1X C4X 1.407(11) . ?
C1X C2X 1.433(13) . ?
C1X H1X1 0.9900 . ?
C1X H1X2 0.9900 . ?
C2X C3X 1.364(14) . ?
C2X H2X1 0.9900 . ?
C2X H2X2 0.9900 . ?
C3X C4X 1.431(13) . ?
C3X H3X1 0.9900 . ?
C3X H3X2 0.9900 . ?
C4X H4X1 0.9900 . ?
C4X H4X2 0.9900 . ?
C2C C1C 1.239(15) . ?
C2C H2C1 0.9800 . ?
C2C H2C2 0.9800 . ?
C2C H2C3 0.9800 . ?
C1C O1C 1.450(14) . ?
C1C H1C1 0.9900 . ?
C1C H1C2 0.9900 . ?
O1C C3C 1.473(14) . ?
C3C C4C 1.192(15) . ?
C3C H3C1 0.9900 . ?
C3C H3C2 0.9900 . ?
C4C H4C1 0.9800 . ?
C4C H4C2 0.9800 . ?
C4C H4C3 0.9800 . ?
C2Y C1Y 1.234(16) . ?
C2Y H2Y1 0.9800 . ?
C2Y H2Y2 0.9800 . ?
C2Y H2Y3 0.9800 . ?
C1Y O1Y 1.458(15) . ?
C1Y H1Y1 0.9900 . ?
C1Y H1Y2 0.9900 . ?
O1Y C3Y 1.441(17) . ?
C3Y C4Y 1.221(18) . ?
C3Y H3Y1 0.9900 . ?
C3Y H3Y2 0.9900 . ?
C4Y H4Y1 0.9800 . ?
C4Y H4Y2 0.9800 . ?
C4Y H4Y3 0.9800 . ?
O1D C3D 1.398(9) . ?
O1D C1D 1.411(8) . ?
C1D C2D 1.340(8) . ?
C1D H1D1 0.9900 . ?
C1D H1D2 0.9900 . ?
C2D H2D1 0.9800 . ?
C2D H2D2 0.9800 . ?
C2D H2D3 0.9800 . ?
C3D C4D 1.432(10) . ?
C3D H3D1 0.9900 . ?
C3D H3D2 0.9900 . ?
C4D H4D1 0.9800 . ?
C4D H4D2 0.9800 . ?
C4D H4D3 0.9800 . ?
